data_2218900
loop_
_publ_author_name
'Zavodnik, Valery E.'
'Ivanov, Sergey A.'
'Stash, Adam I.'

_publ_section_title
;
 The \d-phase of SrTeO~3~ at 780K
;
_journal_coeditor_code BR2075
_journal_issue 8
_journal_name_full 'Acta Crystallographica Section E'
_journal_page_first i52
_journal_paper_doi 10.1107/S1600536808020151
_journal_volume 64
_journal_year 2008
_chemical_formula_iupac 'Sr Te O3'
_chemical_formula_moiety 'O3 Te , Sr'
_chemical_formula_structural 'Sr Te O3'
_chemical_formula_sum 'O3 Sr Te'
_chemical_formula_weight 263.22
_chemical_name_systematic
;
strontium tellurate(VI)
;
_space_group_IT_number 12
_symmetry_cell_setting monoclinic
_symmetry_space_group_name_Hall '-C 2y'
_symmetry_space_group_name_H-M 'C 1 2/m 1'
_atom_sites_solution_primary isomor
_atom_sites_solution_secondary difmap
_audit_creation_method SHELXL-97
_cell_angle_alpha 90.00
_cell_angle_beta 122.45(3)
_cell_angle_gamma 90.00
_cell_formula_units_Z 24
_cell_length_a 28.438(6)
_cell_length_b 5.9500(10)
_cell_length_c 15.550(3)
_cell_measurement_reflns_used 24
_cell_measurement_temperature 780(2)
_cell_measurement_theta_max 13.8
_cell_measurement_theta_min 12.3
_cell_volume 2220.3(10)
_computing_cell_refinement 'CAD-4-PC (Enraf--Nonius, 1993)'
_computing_data_collection 'CAD-4-PC (Enraf--Nonius, 1993)'
_computing_data_reduction 'CAD-4-PC (Enraf--Nonius, 1993)'
_computing_molecular_graphics 'DIAMOND (Brandenburg, 2005)'
_computing_publication_material 'CIFTAB97 (Sheldrick, 2008) and SHELXL97 (Sheldrick, 2008)'
_computing_structure_refinement 'SHELXL97 (Sheldrick, 2008)'
_computing_structure_solution 'SHELXS97 (Sheldrick, 2008)'
_diffrn_ambient_temperature 780(2)
_diffrn_measured_fraction_theta_full 0.996
_diffrn_measured_fraction_theta_max 0.996
_diffrn_measurement_device_type 'Enraf--Nonius CAD-4 with high-temperature device'
_diffrn_measurement_method \w/2\q
_diffrn_radiation_monochromator \b-filter
_diffrn_radiation_source 'fine-focus sealed tube'
_diffrn_radiation_type MoK\a
_diffrn_radiation_wavelength 0.71073
_diffrn_reflns_av_R_equivalents 0.0623
_diffrn_reflns_av_sigmaI/netI 0.3331
_diffrn_reflns_limit_h_max 25
_diffrn_reflns_limit_h_min -30
_diffrn_reflns_limit_k_max 6
_diffrn_reflns_limit_k_min 0
_diffrn_reflns_limit_l_max 16
_diffrn_reflns_limit_l_min 0
_diffrn_reflns_number 1681
_diffrn_reflns_theta_full 22.46
_diffrn_reflns_theta_max 22.46
_diffrn_reflns_theta_min 1.55
_diffrn_standards_decay_% 0
_diffrn_standards_interval_time 60
_diffrn_standards_number 3
_exptl_absorpt_coefficient_mu 22.1130
_exptl_absorpt_correction_T_max 0.4748
_exptl_absorpt_correction_T_min 0.1692
_exptl_absorpt_correction_type analytical
_exptl_absorpt_process_details '(Alcock, 1970)'
_exptl_crystal_colour colourless
_exptl_crystal_density_diffrn 4.725
_exptl_crystal_density_method 'not measured'
_exptl_crystal_description 'triangular prism'
_exptl_crystal_F_000 2736
_exptl_crystal_size_max 0.13
_exptl_crystal_size_mid 0.10
_exptl_crystal_size_min 0.04
_refine_diff_density_max 1.222
_refine_diff_density_min -1.122
_refine_ls_extinction_coef 0.00009(2)
_refine_ls_extinction_expression Fc^*^=kFc[1+0.001xFc^2^\l^3^/sin(2\q)]^-1/4^
_refine_ls_extinction_method 'SHELXL97 (Sheldrick, 2008)'
_refine_ls_goodness_of_fit_ref 0.782
_refine_ls_matrix_type full
_refine_ls_number_parameters 118
_refine_ls_number_reflns 1611
_refine_ls_number_restraints 0
_refine_ls_restrained_S_all 0.782
_refine_ls_R_factor_all 0.2023
_refine_ls_R_factor_gt 0.0359
_refine_ls_shift/su_max 0.001
_refine_ls_shift/su_mean 0.000
_refine_ls_structure_factor_coef Fsqd
_refine_ls_weighting_details 'calc w = 1/[\s^2^(Fo^2^)+(0.0453P)^2^] where P=(Fo^2^+2Fc^2^)/3'
_refine_ls_weighting_scheme calc
_refine_ls_wR_factor_gt 0.0789
_refine_ls_wR_factor_ref 0.0948
_reflns_number_gt 538
_reflns_number_total 1611
_reflns_threshold_expression I>2\s(I)
_cod_data_source_file br2075.cif
_cod_data_source_block I
_cod_original_cell_volume 2220.3(8)
_cod_original_sg_symbol_H-M 'C 2/m'
_cod_database_code 2218900
_cod_database_fobs_code 2218900

loop_
_symmetry_equiv_pos_as_xyz
'x, y, z'
'-x, y, -z'
'x+1/2, y+1/2, z'
'-x+1/2, y+1/2, -z'
'-x, -y, -z'
'x, -y, z'
'-x+1/2, -y+1/2, -z'
'x+1/2, -y+1/2, z'

loop_
_atom_site_type_symbol
_atom_site_label
_atom_site_fract_x
_atom_site_fract_y
_atom_site_fract_z
_atom_site_U_iso_or_equiv
_atom_site_adp_type
_atom_site_calc_flag
_atom_site_refinement_flags
_atom_site_occupancy
Te Te1 -0.01963(9) 0.5000 0.1468(2) 0.0530(8) Uani d S 1
Te Te2 0.49464(8) 0.5000 0.65585(18) 0.0423(7) Uani d S 1
Te Te3 0.11483(9) 0.0000 0.2806(2) 0.0396(6) Uani d S 1
Te Te4 0.35697(9) 0.0000 0.2329(2) 0.0566(8) Uani d S 1
Te Te5 0.14971(9) 1.0000 -0.00115(19) 0.0548(8) Uani d S 1
Te Te6 0.26235(9) 0.5000 0.41676(19) 0.0345(7) Uani d S 1
Sr Sr1 0.12254(12) 0.5000 0.4219(3) 0.0458(10) Uani d S 1
Sr Sr2 0.24767(12) 0.5000 0.1092(3) 0.0437(10) Uani d S 1
Sr Sr3 0.24223(13) 0.0000 0.2740(3) 0.0507(11) Uani d S 1
Sr Sr4 0.37724(11) 0.5000 0.3964(3) 0.0479(11) Uani d S 1
Sr Sr5 0.12358(13) 0.5000 0.1520(3) 0.0501(11) Uani d S 1
Sr Sr6 0.0000 0.0000 0.0000 0.070(2) Uani d S 1
Sr Sr7 0.5000 1.0000 0.5000 0.0588(18) Uani d S 1
O O11 0.0554(10) 0.5000 0.223(2) 0.097(9) Uiso d S 1
O O12 -0.0384(15) 0.317(7) 0.050(3) 0.277(19) Uiso d . 1
O O21 0.4492(5) 0.724(3) 0.5733(11) 0.071(5) Uiso d . 1
O O22 0.5456(15) 0.5000 0.629(3) 0.158(14) Uiso d S 1
O O31 0.1641(7) 0.231(4) 0.3268(14) 0.100(6) Uiso d . 1
O O32 0.0981(11) 0.0000 0.148(2) 0.100(9) Uiso d S 1
O O41 0.3148(5) -0.225(3) 0.2374(10) 0.071(5) Uiso d . 1
O O42 0.4029(12) 0.0000 0.373(2) 0.112(9) Uiso d S 1
O O51 0.1756(6) 0.761(3) 0.0923(11) 0.078(5) Uiso d . 1
O O52 0.2055(17) 1.0000 -0.017(4) 0.197(18) Uiso d S 1
O O61 0.2317(7) 0.5000 0.2770(15) 0.056(6) Uiso d S 1
O O62 0.3118(5) 0.737(3) 0.4416(11) 0.066(5) Uiso d . 1

loop_
_atom_site_aniso_label
_atom_site_aniso_U_11
_atom_site_aniso_U_22
_atom_site_aniso_U_33
_atom_site_aniso_U_12
_atom_site_aniso_U_13
_atom_site_aniso_U_23
Te1 0.0488(12) 0.0602(19) 0.0407(15) 0.000 0.0179(12) 0.000
Te2 0.0397(13) 0.0482(17) 0.0380(14) 0.000 0.0202(11) 0.000
Te3 0.0456(12) 0.0372(15) 0.0406(14) 0.000 0.0262(11) 0.000
Te4 0.0529(14) 0.0416(18) 0.084(2) 0.000 0.0420(14) 0.000
Te5 0.0457(13) 0.0585(19) 0.0394(14) 0.000 0.0090(12) 0.000
Te6 0.0346(11) 0.0316(15) 0.0364(14) 0.000 0.0184(10) 0.000
Sr1 0.0464(18) 0.030(2) 0.045(2) 0.000 0.0134(16) 0.000
Sr2 0.0412(18) 0.037(2) 0.044(2) 0.000 0.0167(17) 0.000
Sr3 0.057(2) 0.047(3) 0.039(2) 0.000 0.0199(18) 0.000
Sr4 0.0411(18) 0.049(3) 0.051(2) 0.000 0.0233(18) 0.000
Sr5 0.0465(18) 0.055(3) 0.046(2) 0.000 0.0234(17) 0.000
Sr6 0.052(3) 0.071(5) 0.054(4) 0.000 0.007(3) 0.000
Sr7 0.032(2) 0.079(5) 0.056(4) 0.000 0.018(2) 0.000

loop_
_atom_type_symbol
_atom_type_description
_atom_type_scat_dispersion_real
_atom_type_scat_dispersion_imag
_atom_type_scat_source
O O 0.0106 0.0060 'International Tables Vol C Tables 4.2.6.8 and 6.1.1.4'
Sr Sr -1.5307 3.2498 'International Tables Vol C Tables 4.2.6.8 and 6.1.1.4'
Te Te -0.5308 1.6751 'International Tables Vol C Tables 4.2.6.8 and 6.1.1.4'

loop_
_exptl_crystal_face_index_h
_exptl_crystal_face_index_k
_exptl_crystal_face_index_l
_exptl_crystal_face_perp_dist
9 2 9 0.1300
-2 0 1 0.0010
4 0 -3 0.0010
0 2 -1 0.0010
0 -2 1 0.1000

loop_
_geom_angle_atom_site_label_1
_geom_angle_atom_site_label_2
_geom_angle_atom_site_label_3
_geom_angle_site_symmetry_1
_geom_angle_site_symmetry_3
_geom_angle
O12 Te1 O12 . 6_565 79(3)
O12 Te1 O11 . . 106.2(14)
O22 Te2 O21 . . 101.7(10)
O21 Te2 O21 6_565 . 94.1(10)
O31 Te3 O31 . 6 98.7(12)
O31 Te3 O32 . . 97.1(8)
O41 Te4 O41 . 6 94.4(11)
O41 Te4 O42 . . 91.1(8)
O52 Te5 O51 . . 95.8(11)
O51 Te5 O51 6_575 . 98.4(10)
O61 Te6 O62 . . 94.0(6)
O62 Te6 O62 . 6_565 97.3(9)
O62 Sr1 O62 7_566 4_546 77.9(8)
O62 Sr1 O11 4_546 . 138.1(5)
O62 Sr1 O21 7_566 4_546 127.0(5)
O11 Sr1 O21 . 4_546 87.1(6)
O62 Sr1 O21 7_566 7_566 79.8(5)
O21 Sr1 O21 4_546 7_566 76.6(7)
O62 Sr1 O31 7_566 6_565 76.0(5)
O62 Sr1 O31 4_546 6_565 117.9(5)
O11 Sr1 O31 . 6_565 68.1(6)
O21 Sr1 O31 4_546 6_565 155.2(5)
O21 Sr1 O31 7_566 6_565 102.0(5)
O62 Sr1 O31 7_566 . 117.9(5)
O62 Sr1 O31 4_546 . 76.0(5)
O11 Sr1 O31 . . 68.1(6)
O21 Sr1 O31 4_546 . 102.0(5)
O21 Sr1 O31 7_566 . 155.2(5)
O31 Sr1 O31 6_565 . 68.7(8)
O52 Sr2 O51 7_565 . 128.6(7)
O51 Sr2 O51 6_565 . 77.9(8)
O52 Sr2 O41 7_565 1_565 92.5(8)
O51 Sr2 O41 6_565 1_565 137.2(5)
O51 Sr2 O41 . 1_565 84.7(6)
O41 Sr2 O41 1_565 6 82.1(8)
O52 Sr2 O61 7_565 . 160.0(10)
O51 Sr2 O61 . . 64.6(5)
O41 Sr2 O61 1_565 . 72.6(4)
O62 Sr3 O62 6_565 1_545 69.0(7)
O62 Sr3 O41 6_565 6 71.6(4)
O62 Sr3 O41 1_545 6 103.4(4)
O41 Sr3 O41 6 . 57.9(7)
O62 Sr3 O51 6_565 1_545 173.7(5)
O62 Sr3 O51 1_545 1_545 114.8(6)
O41 Sr3 O51 6 1_545 102.3(5)
O41 Sr3 O51 . 1_545 73.9(5)
O62 Sr3 O51 6_565 6_565 114.8(6)
O62 Sr3 O51 1_545 6_565 173.7(5)
O41 Sr3 O51 6 6_565 73.9(5)
O41 Sr3 O51 . 6_565 102.3(5)
O51 Sr3 O51 1_545 6_565 61.0(8)
O62 Sr3 O61 6_565 1_545 125.1(5)
O62 Sr3 O61 1_545 1_545 56.6(5)
O41 Sr3 O61 6 1_545 125.2(6)
O41 Sr3 O61 . 1_545 67.3(5)
O51 Sr3 O61 1_545 1_545 59.5(5)
O51 Sr3 O61 6_565 1_545 120.1(5)
O62 Sr3 O61 6_565 . 56.6(5)
O62 Sr3 O61 1_545 . 125.1(5)
O41 Sr3 O61 6 . 67.3(5)
O41 Sr3 O61 . . 125.2(6)
O51 Sr3 O61 1_545 . 120.1(5)
O51 Sr3 O61 6_565 . 59.5(5)
O61 Sr3 O61 1_545 . 167.5(8)
O62 Sr3 O31 6_565 . 75.4(4)
O62 Sr3 O31 1_545 . 104.8(5)
O41 Sr3 O31 6 . 124.4(6)
O41 Sr3 O31 . . 176.4(5)
O51 Sr3 O31 1_545 . 107.6(5)
O51 Sr3 O31 6_565 . 81.2(5)
O61 Sr3 O31 1_545 . 110.4(6)
O61 Sr3 O31 . . 57.2(5)
O62 Sr3 O31 6_565 6 104.8(5)
O62 Sr3 O31 1_545 6 75.4(4)
O41 Sr3 O31 6 6 176.4(5)
O41 Sr3 O31 . 6 124.4(6)
O51 Sr3 O31 1_545 6 81.2(5)
O51 Sr3 O31 6_565 6 107.6(5)
O61 Sr3 O31 1_545 6 57.2(5)
O61 Sr3 O31 . 6 110.4(6)
O31 Sr3 O31 . 6 53.2(8)
O22 Sr4 O41 5_666 6 93.3(8)
O41 Sr4 O41 6 1_565 75.0(7)
O22 Sr4 O62 5_666 6_565 148.0(4)
O41 Sr4 O62 6 6_565 73.4(5)
O41 Sr4 O62 1_565 6_565 110.4(5)
O22 Sr4 O62 5_666 . 148.0(4)
O41 Sr4 O62 6 . 110.4(5)
O41 Sr4 O62 1_565 . 73.4(5)
O62 Sr4 O62 6_565 . 62.7(8)
O22 Sr4 O21 5_666 . 84.9(8)
O41 Sr4 O21 6 . 171.5(5)
O41 Sr4 O21 1_565 . 113.3(6)
O62 Sr4 O21 6_565 . 103.9(5)
O62 Sr4 O21 . . 74.5(4)
O22 Sr4 O21 5_666 6_565 84.9(8)
O41 Sr4 O21 6 6_565 113.3(6)
O41 Sr4 O21 1_565 6_565 171.5(5)
O62 Sr4 O21 6_565 6_565 74.5(4)
O62 Sr4 O21 . 6_565 103.9(5)
O21 Sr4 O21 . 6_565 58.3(7)
O22 Sr4 O42 5_666 1_565 72.1(5)
O41 Sr4 O42 6 1_565 123.4(7)
O41 Sr4 O42 1_565 1_565 52.7(6)
O62 Sr4 O42 6_565 1_565 139.5(6)
O62 Sr4 O42 . 1_565 76.8(7)
O21 Sr4 O42 . 1_565 63.9(7)
O21 Sr4 O42 6_565 1_565 119.0(7)
O22 Sr4 O42 5_666 . 72.1(5)
O41 Sr4 O42 6 . 52.7(6)
O41 Sr4 O42 1_565 . 123.4(7)
O62 Sr4 O42 6_565 . 76.8(7)
O62 Sr4 O42 . . 139.5(6)
O21 Sr4 O42 . . 119.0(7)
O21 Sr4 O42 6_565 . 63.9(7)
O42 Sr4 O42 1_565 . 143.6(11)
O61 Sr5 O51 . . 66.6(5)
O51 Sr5 O51 . 6_565 72.2(8)
O61 Sr5 O11 . . 120.9(7)
O51 Sr5 O11 . . 143.9(4)
O61 Sr5 O31 . 6_565 64.7(5)
O51 Sr5 O31 . 6_565 89.4(6)
O51 Sr5 O31 6_565 6_565 131.2(5)
O11 Sr5 O31 . 6_565 67.5(6)
O61 Sr5 O31 . . 64.7(5)
O51 Sr5 O31 . . 131.2(5)
O51 Sr5 O31 6_565 . 89.4(6)
O11 Sr5 O31 . . 67.5(6)
O31 Sr5 O31 6_565 . 69.3(9)
O61 Sr5 O12 . 2 139.2(9)
O51 Sr5 O12 . 2 98.0(10)
O51 Sr5 O12 6_565 2 72.8(9)
O11 Sr5 O12 . 2 94.2(9)
O31 Sr5 O12 6_565 2 155.8(9)
O31 Sr5 O12 . 2 119.6(10)
O61 Sr5 O12 . 5_565 139.2(9)
O51 Sr5 O12 . 5_565 72.8(9)
O51 Sr5 O12 6_565 5_565 98.0(10)
O11 Sr5 O12 . 5_565 94.2(9)
O31 Sr5 O12 6_565 5_565 119.6(10)
O31 Sr5 O12 . 5_565 155.8(9)
O12 Sr5 O12 2 5_565 43.2(17)
O61 Sr5 O32 . . 100.8(5)
O51 Sr5 O32 . . 137.6(7)
O51 Sr5 O32 6_565 . 65.8(6)
O11 Sr5 O32 . . 78.1(5)
O31 Sr5 O32 6_565 . 122.9(7)
O31 Sr5 O32 . . 55.7(7)
O12 Sr5 O32 2 . 64.5(10)
O12 Sr5 O32 5_565 . 106.6(11)
O61 Sr5 O32 . 1_565 100.8(5)
O51 Sr5 O32 . 1_565 65.8(6)
O51 Sr5 O32 6_565 1_565 137.6(7)
O11 Sr5 O32 . 1_565 78.1(5)
O31 Sr5 O32 6_565 1_565 55.7(7)
O31 Sr5 O32 . 1_565 122.9(7)
O12 Sr5 O32 2 1_565 106.6(10)
O12 Sr5 O32 5_565 1_565 64.5(10)
O32 Sr5 O32 . 1_565 153.8(10)
O32 Sr6 O32 . 5 180.0(11)
O32 Sr6 O12 . 5 80.0(9)
O32 Sr6 O12 . 6 100.0(9)
O32 Sr6 O12 5 6 80.0(9)
O12 Sr6 O12 5 6 82(2)
O12 Sr6 O12 5 2 98(2)
O12 Sr6 O12 6 2 180(2)
O32 Sr6 O12 . . 100.0(9)
O42 Sr7 O42 5_666 1_565 180.0(11)
O42 Sr7 O21 5_666 5_676 73.6(7)
O42 Sr7 O21 1_565 5_676 106.4(7)
O21 Sr7 O21 5_676 2_656 71.8(7)
O21 Sr7 O21 2_656 . 108.2(7)
O21 Sr7 O21 2_656 6_575 180.0(5)

loop_
_geom_bond_atom_site_label_1
_geom_bond_atom_site_label_2
_geom_bond_site_symmetry_2
_geom_bond_distance
Te1 O12 . 1.70(5)
Te1 O11 . 1.80(2)
Te2 O22 . 1.71(4)
Te2 O21 . 1.820(16)
Te3 O31 . 1.82(2)
Te3 O32 . 1.85(3)
Te4 O41 . 1.822(17)
Te4 O42 . 1.84(3)
Te5 O52 . 1.73(4)
Te5 O51 . 1.879(18)
Te6 O61 . 1.86(2)
Te6 O62 . 1.880(16)
Sr1 O62 4_546 2.487(15)
Sr1 O11 . 2.62(3)
Sr1 O21 4_546 2.651(17)
Sr1 O31 . 2.83(2)
Sr2 O52 7_565 2.42(5)
Sr2 O51 . 2.469(17)
Sr2 O41 6 2.493(16)
Sr2 O61 . 2.88(2)
Sr3 O62 1_545 2.759(16)
Sr3 O41 . 2.763(16)
Sr3 O51 1_545 2.801(16)
Sr3 O61 . 2.993(2)
Sr3 O31 . 3.08(2)
Sr4 O22 5_666 2.43(4)
Sr4 O41 6 2.690(16)
Sr4 O62 . 2.712(15)
Sr4 O21 . 2.736(15)
Sr4 O42 . 3.132(10)
Sr5 O61 . 2.612(18)
Sr5 O51 . 2.635(18)
Sr5 O11 . 2.69(3)
Sr5 O31 . 2.811(19)
Sr5 O12 2 2.95(4)
Sr5 O32 . 3.054(6)
Sr6 O32 . 2.49(3)
Sr6 O12 . 2.50(5)
Sr7 O42 1_565 2.38(3)
Sr7 O21 . 2.802(17)
